data_4064935
loop_
_publ_author_name
'Zarkesh, Ryan A.'
'Heyduk, Alan F.'

_publ_section_title
;
 Reactivity of Organometallic Tantalum Complexes Containing a
 Bis(phenoxy)amide (ONO)3--Ligand with Aryl Azides and
 1,2-Diphenylhydrazine
;
_journal_issue 18
_journal_name_full Organometallics
_journal_page_first 4890
_journal_paper_doi 10.1021/om2004332
_journal_volume 30
_journal_year 2011
_chemical_formula_sum 'C30 H46 N O2 Ta'
_chemical_formula_weight 633.63
_chemical_name_systematic
;
 ?
;
_space_group.centring_type P

_space_group_IT_number 62
_space_group.IT_number 62

_symmetry_cell_setting orthorhombic
_symmetry_space_group_name_Hall '-P 2ac 2n'
_symmetry_space_group_name_H-M 'P n m a'
_atom_sites_solution_hydrogens geom
_atom_sites_solution_primary direct
_atom_sites_solution_secondary difmap
_audit_creation_method SHELXL-97
_cell_angle_alpha 90.00
_cell_angle_beta 90.00
_cell_angle_gamma 90.00
_cell_formula_units_Z 4
_cell_length_a 11.752(3)
_cell_length_b 26.728(8)
_cell_length_c 9.396(3)
_cell_measurement_reflns_used 7520
_cell_measurement_temperature 208(2)
_cell_measurement_theta_max 27.61
_cell_measurement_theta_min 2.30
_cell_volume 2951.4(15)
_computing_cell_refinement 'Bruker SMART'
_computing_data_collection 'Bruker SMART'
_computing_data_reduction 'Bruker SAINT'
_computing_molecular_graphics ORTEP-32
_computing_publication_material WinGX
_computing_structure_refinement SHELXL-97
_computing_structure_solution SHELXS-97
_diffrn_ambient_temperature 208(2)
_diffrn_measured_fraction_theta_full 1.000
_diffrn_measured_fraction_theta_max 0.965
_diffrn_measurement_device_type 'CCD area detector'
_diffrn_measurement_method 'phi and omega scans'
_diffrn_radiation_monochromator graphite
_diffrn_radiation_source 'fine-focus sealed tube'
_diffrn_radiation_type MoK\a
_diffrn_radiation_wavelength 0.71073
_diffrn_reflns_av_R_equivalents 0.0437
_diffrn_reflns_av_sigmaI/netI 0.0358
_diffrn_reflns_limit_h_max 15
_diffrn_reflns_limit_h_min -6
_diffrn_reflns_limit_k_max 35
_diffrn_reflns_limit_k_min -34
_diffrn_reflns_limit_l_max 12
_diffrn_reflns_limit_l_min -12
_diffrn_reflns_number 17455
_diffrn_reflns_theta_full 25.00
_diffrn_reflns_theta_max 28.35
_diffrn_reflns_theta_min 1.52
_exptl_absorpt_coefficient_mu 3.748
_exptl_absorpt_correction_T_max 0.8347
_exptl_absorpt_correction_T_min 0.7056
_exptl_absorpt_correction_type multi-scan
_exptl_absorpt_process_details SADABS
_exptl_crystal_colour yellow
_exptl_crystal_density_diffrn 1.426
_exptl_crystal_density_method 'not measured'
_exptl_crystal_description block
_exptl_crystal_F_000 1288
_exptl_crystal_size_max 0.10
_exptl_crystal_size_mid 0.10
_exptl_crystal_size_min 0.05
_refine_diff_density_max 1.557
_refine_diff_density_min -1.499
_refine_diff_density_rms 0.114
_refine_ls_extinction_method none
_refine_ls_goodness_of_fit_ref 1.063
_refine_ls_hydrogen_treatment constr
_refine_ls_matrix_type full
_refine_ls_number_parameters 160
_refine_ls_number_reflns 3634
_refine_ls_number_restraints 0
_refine_ls_restrained_S_all 1.063
_refine_ls_R_factor_all 0.0411
_refine_ls_R_factor_gt 0.0320
_refine_ls_shift/su_max 0.001
_refine_ls_shift/su_mean 0.000
_refine_ls_structure_factor_coef Fsqd
_refine_ls_weighting_details 'calc w=1/[\s^2^(Fo^2^)+(0.0378P)^2^+0.5688P] where P=(Fo^2^+2Fc^2^)/3'
_refine_ls_weighting_scheme calc
_refine_ls_wR_factor_gt 0.0720
_refine_ls_wR_factor_ref 0.0757
_reflns_number_gt 3079
_reflns_number_total 3634
_reflns_threshold_expression >2sigma(I)
_cod_data_source_file om2004332_si_001.cif
_cod_data_source_block heyduk10
_cod_depositor_comments
;
The following automatic conversions were performed:

'_symmetry_cell_setting' value 'Orthorhombic' changed to
'orthorhombic' according to
/home/saulius/struct/CIF-dictionaries/cif_core.dic dictionary named
'cif_core.dic' version 2.4.1 from 2010-06-29.

Automatic conversion script
Id: cif_fix_values 1715 2011-07-08 13:25:40Z adriana 

 Adding full bibliography for 4064935--4064936.cif.

The following automatic conversions were performed:

'_space_group.centring_type' value 'primitive' was replaced with the
value 'P' as specified in the replacement file
'/home/antanas/src/cod-tools/trunk/data/replacement-values/replacement_values.lst'.

Automatic conversion script
Id: cif_fix_values 5642 2017-10-24 12:04:52Z antanas 
;
_cod_original_cell_volume 2951.5(15)
_cod_original_sg_symbol_H-M Pnma
_cod_database_code 4064935

loop_
_symmetry_equiv_pos_as_xyz
'x, y, z'
'-x+1/2, -y, z+1/2'
'-x, y+1/2, -z'
'x+1/2, -y+1/2, -z+1/2'
'-x, -y, -z'
'x-1/2, y, -z-1/2'
'x, -y-1/2, z'
'-x-1/2, y-1/2, z-1/2'

loop_
_atom_site_label
_atom_site_type_symbol
_atom_site_fract_x
_atom_site_fract_y
_atom_site_fract_z
_atom_site_U_iso_or_equiv
_atom_site_adp_type
_atom_site_occupancy
_atom_site_symmetry_multiplicity
_atom_site_calc_flag
_atom_site_refinement_flags
C1 C 0.2338(2) 0.66472(12) 0.8994(3) 0.0300(7) Uani 1 1 d .
C2 C 0.1945(2) 0.70324(12) 0.9864(3) 0.0287(6) Uani 1 1 d .
C3 C 0.1230(3) 0.69037(13) 1.0977(3) 0.0328(7) Uani 1 1 d .
H3 H 0.0974 0.7153 1.1606 0.039 Uiso 1 1 calc R
C4 C 0.0889(2) 0.64121(14) 1.1177(3) 0.0335(7) Uani 1 1 d .
C5 C 0.1273(3) 0.60466(13) 1.0236(3) 0.0346(7) Uani 1 1 d .
H5 H 0.1021 0.5716 1.0362 0.042 Uiso 1 1 calc R
C6 C 0.2014(3) 0.61497(12) 0.9116(3) 0.0310(7) Uani 1 1 d .
C7 C 0.2393(3) 0.57535(13) 0.8053(4) 0.0358(7) Uani 1 1 d .
C8 C 0.1913(3) 0.52371(14) 0.8401(5) 0.0523(10) Uani 1 1 d .
H8A H 0.2176 0.4998 0.7698 0.078 Uiso 1 1 calc R
H8B H 0.1088 0.5250 0.8387 0.078 Uiso 1 1 calc R
H8C H 0.2170 0.5135 0.9338 0.078 Uiso 1 1 calc R
C9 C 0.3698(3) 0.57115(16) 0.8034(5) 0.0507(10) Uani 1 1 d .
H9A H 0.3925 0.5459 0.7348 0.076 Uiso 1 1 calc R
H9B H 0.3967 0.5617 0.8972 0.076 Uiso 1 1 calc R
H9C H 0.4025 0.6031 0.7769 0.076 Uiso 1 1 calc R
C10 C 0.1974(3) 0.58953(16) 0.6575(4) 0.0472(9) Uani 1 1 d .
H10A H 0.2219 0.5644 0.5895 0.071 Uiso 1 1 calc R
H10B H 0.2287 0.6218 0.6310 0.071 Uiso 1 1 calc R
H10C H 0.1150 0.5914 0.6578 0.071 Uiso 1 1 calc R
C11 C 0.0080(3) 0.62677(14) 1.2389(3) 0.0393(8) Uani 1 1 d .
C12 C 0.0467(4) 0.57799(17) 1.3087(4) 0.0614(12) Uani 1 1 d .
H12A H 0.0513 0.5519 1.2372 0.092 Uiso 1 1 calc R
H12B H -0.0077 0.5683 1.3814 0.092 Uiso 1 1 calc R
H12C H 0.1209 0.5828 1.3517 0.092 Uiso 1 1 calc R
C13 C -0.1103(3) 0.6179(2) 1.1787(6) 0.0765(17) Uani 1 1 d .
H13A H -0.1065 0.5925 1.1051 0.115 Uiso 1 1 calc R
H13B H -0.1392 0.6488 1.1385 0.115 Uiso 1 1 calc R
H13C H -0.1605 0.6067 1.2542 0.115 Uiso 1 1 calc R
C14 C 0.0017(5) 0.66637(18) 1.3539(5) 0.0890(19) Uani 1 1 d .
H14A H -0.0503 0.6555 1.4279 0.134 Uiso 1 1 calc R
H14B H -0.0254 0.6975 1.3131 0.134 Uiso 1 1 calc R
H14C H 0.0767 0.6715 1.3945 0.134 Uiso 1 1 calc R
C20 C 0.5201(4) 0.7500 0.8059(6) 0.0477(13) Uani 1 2 d S
H20A H 0.5499 0.7836 0.7937 0.072 Uiso 0.50 1 calc PR
H20B H 0.5577 0.7275 0.7397 0.072 Uiso 0.50 1 calc PR
H20C H 0.5341 0.7389 0.9026 0.072 Uiso 0.50 1 calc PR
C21 C 0.3107(5) 0.7500 0.5435(6) 0.0520(14) Uani 1 2 d S
H21A H 0.3240 0.7832 0.5056 0.078 Uiso 0.50 1 calc PR
H21B H 0.2323 0.7404 0.5261 0.078 Uiso 0.50 1 calc PR
H21C H 0.3612 0.7263 0.4973 0.078 Uiso 0.50 1 calc PR
Ta1 Ta 0.342462(15) 0.7500 0.76564(2) 0.03275(8) Uani 1 2 d S
O1 O 0.30777(19) 0.68180(9) 0.7961(2) 0.0350(5) Uani 1 1 d .
N1 N 0.2360(3) 0.7500 0.9417(4) 0.0296(8) Uani 1 2 d S

loop_
_atom_site_aniso_label
_atom_site_aniso_U_11
_atom_site_aniso_U_22
_atom_site_aniso_U_33
_atom_site_aniso_U_23
_atom_site_aniso_U_13
_atom_site_aniso_U_12
C1 0.0264(14) 0.0348(18) 0.0289(15) 0.0004(13) 0.0002(12) 0.0005(13)
C2 0.0250(13) 0.0309(17) 0.0300(16) 0.0010(13) -0.0001(11) 0.0001(13)
C3 0.0321(14) 0.0338(19) 0.0325(17) -0.0042(14) 0.0038(13) -0.0003(14)
C4 0.0308(16) 0.0332(19) 0.0366(17) 0.0031(14) 0.0035(12) -0.0046(13)
C5 0.0343(15) 0.0312(19) 0.0384(18) 0.0010(14) 0.0004(13) -0.0052(15)
C6 0.0297(14) 0.0307(18) 0.0326(16) -0.0023(13) -0.0019(12) 0.0025(14)
C7 0.0336(16) 0.0313(18) 0.0425(18) -0.0055(15) -0.0005(14) 0.0036(14)
C8 0.061(2) 0.036(2) 0.059(3) -0.0137(19) 0.010(2) -0.0032(19)
C9 0.0351(17) 0.047(2) 0.070(3) -0.014(2) -0.0036(19) 0.0100(18)
C10 0.0466(19) 0.056(3) 0.039(2) -0.0114(18) -0.0015(16) 0.0031(19)
C11 0.0391(18) 0.0374(19) 0.0413(19) 0.0045(15) 0.0101(14) -0.0061(16)
C12 0.070(3) 0.064(3) 0.050(2) 0.019(2) 0.014(2) 0.003(2)
C13 0.036(2) 0.111(5) 0.083(3) 0.037(3) 0.012(2) -0.004(3)
C14 0.123(4) 0.071(3) 0.074(3) -0.023(3) 0.064(3) -0.034(3)
C20 0.032(2) 0.049(3) 0.063(3) 0.000 0.015(2) 0.000
C21 0.054(3) 0.059(4) 0.043(3) 0.000 0.010(2) 0.000
Ta1 0.02967(11) 0.03312(13) 0.03545(12) 0.000 0.00982(7) 0.000
O1 0.0341(11) 0.0326(13) 0.0384(12) -0.0033(10) 0.0117(10) 0.0000(10)
N1 0.0294(18) 0.029(2) 0.0309(19) 0.000 0.0046(14) 0.000

loop_
_atom_type_symbol
_atom_type_description
_atom_type_scat_dispersion_real
_atom_type_scat_dispersion_imag
_atom_type_scat_source
C C 0.0033 0.0016 'International Tables Vol C Tables 4.2.6.8 and 6.1.1.4'
H H 0.0000 0.0000 'International Tables Vol C Tables 4.2.6.8 and 6.1.1.4'
Ta Ta -0.7052 6.5227 'International Tables Vol C Tables 4.2.6.8 and 6.1.1.4'
O O 0.0106 0.0060 'International Tables Vol C Tables 4.2.6.8 and 6.1.1.4'
N N 0.0061 0.0033 'International Tables Vol C Tables 4.2.6.8 and 6.1.1.4'

loop_
_geom_angle_atom_site_label_1
_geom_angle_atom_site_label_2
_geom_angle_atom_site_label_3
_geom_angle
_geom_angle_site_symmetry_1
_geom_angle_site_symmetry_3
O1 C1 C6 123.2(3) . .
O1 C1 C2 112.1(3) . .
C6 C1 C2 124.6(3) . .
C3 C2 C1 117.4(3) . .
C3 C2 N1 131.1(3) . .
C1 C2 N1 111.5(3) . .
C2 C3 C4 120.9(3) . .
C2 C3 H3 119.6 . .
C4 C3 H3 119.6 . .
C3 C4 C5 119.0(3) . .
C3 C4 C11 121.3(3) . .
C5 C4 C11 119.7(3) . .
C4 C5 C6 122.9(3) . .
C4 C5 H5 118.6 . .
C6 C5 H5 118.6 . .
C1 C6 C5 115.1(3) . .
C1 C6 C7 122.1(3) . .
C5 C6 C7 122.7(3) . .
C10 C7 C6 109.3(3) . .
C10 C7 C8 107.5(3) . .
C6 C7 C8 112.4(3) . .
C10 C7 C9 109.3(3) . .
C6 C7 C9 110.5(3) . .
C8 C7 C9 107.8(3) . .
C7 C8 H8A 109.5 . .
C7 C8 H8B 109.5 . .
H8A C8 H8B 109.5 . .
C7 C8 H8C 109.5 . .
H8A C8 H8C 109.5 . .
H8B C8 H8C 109.5 . .
C7 C9 H9A 109.5 . .
C7 C9 H9B 109.5 . .
H9A C9 H9B 109.5 . .
C7 C9 H9C 109.5 . .
H9A C9 H9C 109.5 . .
H9B C9 H9C 109.5 . .
C7 C10 H10A 109.5 . .
C7 C10 H10B 109.5 . .
H10A C10 H10B 109.5 . .
C7 C10 H10C 109.5 . .
H10A C10 H10C 109.5 . .
H10B C10 H10C 109.5 . .
C14 C11 C13 109.2(4) . .
C14 C11 C12 107.7(4) . .
C13 C11 C12 107.3(4) . .
C14 C11 C4 112.6(3) . .
C13 C11 C4 109.3(3) . .
C12 C11 C4 110.5(3) . .
C11 C12 H12A 109.5 . .
C11 C12 H12B 109.5 . .
H12A C12 H12B 109.5 . .
C11 C12 H12C 109.5 . .
H12A C12 H12C 109.5 . .
H12B C12 H12C 109.5 . .
C11 C13 H13A 109.5 . .
C11 C13 H13B 109.5 . .
H13A C13 H13B 109.5 . .
C11 C13 H13C 109.5 . .
H13A C13 H13C 109.5 . .
H13B C13 H13C 109.5 . .
C11 C14 H14A 109.5 . .
C11 C14 H14B 109.5 . .
H14A C14 H14B 109.5 . .
C11 C14 H14C 109.5 . .
H14A C14 H14C 109.5 . .
H14B C14 H14C 109.5 . .
Ta1 C20 H20A 109.5 . .
Ta1 C20 H20B 109.5 . .
H20A C20 H20B 109.5 . .
Ta1 C20 H20C 109.5 . .
H20A C20 H20C 109.5 . .
H20B C20 H20C 109.5 . .
Ta1 C21 H21A 109.5 . .
Ta1 C21 H21B 109.5 . .
H21A C21 H21B 109.5 . .
Ta1 C21 H21C 109.5 . .
H21A C21 H21C 109.5 . .
H21B C21 H21C 109.5 . .
O1 Ta1 O1 149.44(13) . 7_575
O1 Ta1 N1 75.47(7) . .
O1 Ta1 N1 75.47(7) 7_575 .
O1 Ta1 C21 96.37(8) . .
O1 Ta1 C21 96.37(8) 7_575 .
N1 Ta1 C21 132.73(17) . .
O1 Ta1 C20 100.68(8) . .
O1 Ta1 C20 100.68(8) 7_575 .
N1 Ta1 C20 116.86(18) . .
C21 Ta1 C20 110.4(2) . .
C1 O1 Ta1 124.1(2) . .
C2 N1 C2 125.5(3) . 7_575
C2 N1 Ta1 116.60(18) . .
C2 N1 Ta1 116.60(18) 7_575 .

loop_
_geom_bond_atom_site_label_1
_geom_bond_atom_site_label_2
_geom_bond_distance
_geom_bond_site_symmetry_2
C1 O1 1.381(4) .
C1 C6 1.388(4) .
C1 C2 1.394(4) .
C2 C3 1.384(4) .
C2 N1 1.406(3) .
C3 C4 1.387(5) .
C3 H3 0.9400 .
C4 C5 1.393(5) .
C4 C11 1.532(4) .
C5 C6 1.394(4) .
C5 H5 0.9400 .
C6 C7 1.522(4) .
C7 C10 1.522(5) .
C7 C8 1.526(5) .
C7 C9 1.538(5) .
C8 H8A 0.9700 .
C8 H8B 0.9700 .
C8 H8C 0.9700 .
C9 H9A 0.9700 .
C9 H9B 0.9700 .
C9 H9C 0.9700 .
C10 H10A 0.9700 .
C10 H10B 0.9700 .
C10 H10C 0.9700 .
C11 C14 1.515(5) .
C11 C13 1.519(6) .
C11 C12 1.528(5) .
C12 H12A 0.9700 .
C12 H12B 0.9700 .
C12 H12C 0.9700 .
C13 H13A 0.9700 .
C13 H13B 0.9700 .
C13 H13C 0.9700 .
C14 H14A 0.9700 .
C14 H14B 0.9700 .
C14 H14C 0.9700 .
C20 Ta1 2.122(5) .
C20 H20A 0.9700 .
C20 H20B 0.9700 .
C20 H20C 0.9700 .
C21 Ta1 2.120(5) .
C21 H21A 0.9700 .
C21 H21B 0.9700 .
C21 H21C 0.9700 .
Ta1 O1 1.890(2) .
Ta1 O1 1.890(2) 7_575
Ta1 N1 2.074(3) .
N1 C2 1.406(3) 7_575
